data_4080088
loop_
_publ_author_name
'Zirakzadeh, Afrooz'
'Gro\&s, Manuela A.'
'Wang, Yaping'
'Mereiter, Kurt'
'Spindler, Felix'
'Weissensteiner, Walter'

_publ_section_title
;
 Biferrocene-Based Diphosphine Ligands: Synthesis and Application of
 Walphos Analogues in Asymmetric Hydrogenations
;
_journal_issue 4
_journal_name_full Organometallics
_journal_page_first 1075
_journal_paper_doi 10.1021/om3012147
_journal_volume 32
_journal_year 2013
_chemical_absolute_configuration rmad
_chemical_formula_moiety 'C56 H48 F12 Fe2 O2 P2'
_chemical_formula_sum 'C56 H48 F12 Fe2 O2 P2'
_chemical_formula_weight 1154.58
_chemical_name_common '1585 ww magr1f-D2 (R,SFc,RFc)-17'
_chemical_name_systematic
; 
(S~Fc~)-2-{(R)-1-Bis[3,5-bis(trifluoromethyl)phenyl]phosphinoethyl}-
(R~Fc~)-2''-bis(3,5-dimethyl-4-methoxyphenyl)-phosphino-1,1''-
biferrocene
;
_space_group_IT_number 4
_symmetry_cell_setting monoclinic
_symmetry_space_group_name_Hall 'P 2yb'
_symmetry_space_group_name_H-M 'P 1 21 1'
_atom_sites_solution_hydrogens geom
_atom_sites_solution_primary direct
_atom_sites_solution_secondary difmap
_audit_creation_method SHELXL-97
_cell_angle_alpha 90.00
_cell_angle_beta 93.389(2)
_cell_angle_gamma 90.00
_cell_formula_units_Z 2
_cell_length_a 9.3995(3)
_cell_length_b 15.5949(4)
_cell_length_c 17.1152(5)
_cell_measurement_reflns_used 9768
_cell_measurement_temperature 100(2)
_cell_measurement_theta_max 29.85
_cell_measurement_theta_min 2.38
_cell_volume 2504.43(13)
_computing_cell_refinement 'Bruker SAINT'
_computing_data_collection 'Bruker APEX2'
_computing_data_reduction 'Bruker SAINT'
_computing_molecular_graphics 'Bruker SHELXTL'
_computing_publication_material 'Bruker SHELXTL'
_computing_structure_refinement 'SHELXL-97 (Sheldrick, 2008)'
_computing_structure_solution 'SHELXS-97 (Sheldrick, 2008)'
_diffrn_ambient_temperature 100(2)
_diffrn_measured_fraction_theta_full 0.994
_diffrn_measured_fraction_theta_max 0.994
_diffrn_measurement_device_type 'Bruker APEX-II CCD'
_diffrn_measurement_method '\f and \w scans'
_diffrn_radiation_monochromator graphite
_diffrn_radiation_source 'fine-focus sealed tube'
_diffrn_radiation_type MoK\a
_diffrn_radiation_wavelength 0.71073
_diffrn_reflns_av_R_equivalents 0.0369
_diffrn_reflns_av_sigmaI/netI 0.0284
_diffrn_reflns_limit_h_max 13
_diffrn_reflns_limit_h_min -13
_diffrn_reflns_limit_k_max 21
_diffrn_reflns_limit_k_min -21
_diffrn_reflns_limit_l_max 24
_diffrn_reflns_limit_l_min -24
_diffrn_reflns_number 72597
_diffrn_reflns_theta_full 30.04
_diffrn_reflns_theta_max 30.04
_diffrn_reflns_theta_min 2.38
_exptl_absorpt_coefficient_mu 0.731
_exptl_absorpt_correction_T_max 0.92
_exptl_absorpt_correction_T_min 0.82
_exptl_absorpt_correction_type multi-scan
_exptl_absorpt_process_details 'program SADABS'
_exptl_crystal_colour orange
_exptl_crystal_density_diffrn 1.531
_exptl_crystal_density_method 'not measured'
_exptl_crystal_description prism
_exptl_crystal_F_000 1180
_exptl_crystal_size_max 0.41
_exptl_crystal_size_mid 0.22
_exptl_crystal_size_min 0.11
_refine_diff_density_max 0.574
_refine_diff_density_min -0.394
_refine_diff_density_rms 0.050
_refine_ls_abs_structure_details 'Flack H D (1983), Acta Cryst. A39, 876-881'
_refine_ls_abs_structure_Flack -0.006(6)
_refine_ls_extinction_method none
_refine_ls_goodness_of_fit_ref 1.022
_refine_ls_hydrogen_treatment constr
_refine_ls_matrix_type full
_refine_ls_number_parameters 674
_refine_ls_number_reflns 14551
_refine_ls_number_restraints 1
_refine_ls_restrained_S_all 1.022
_refine_ls_R_factor_all 0.0326
_refine_ls_R_factor_gt 0.0265
_refine_ls_shift/su_max 0.001
_refine_ls_shift/su_mean 0.000
_refine_ls_structure_factor_coef Fsqd
_refine_ls_weighting_details 'calc w=1/[\s^2^(Fo^2^)+(0.0293P)^2^+0.7851P] where P=(Fo^2^+2Fc^2^)/3'
_refine_ls_weighting_scheme calc
_refine_ls_wR_factor_gt 0.0597
_refine_ls_wR_factor_ref 0.0623
_reflns_number_gt 13358
_reflns_number_total 14551
_reflns_threshold_expression >2sigma(I)
_cod_data_source_file om3012147_si_001.cif
_cod_data_source_block RSR17=1585
_cod_depositor_comments
;
The following automatic conversions were performed:

'_symmetry_cell_setting' value 'Monoclinic' changed to 'monoclinic'
according to /home/saulius/struct/CIF-dictionaries/cif_core.dic
dictionary named 'cif_core.dic' version 2.4.2 from 2011-04-26.

Automatic conversion script
Id: cif_fix_values 1891 2012-01-12 08:04:46Z andrius 
;
_cod_original_sg_symbol_H-M P2(1)
_cod_database_code 4080088

loop_
_symmetry_equiv_pos_as_xyz
'x, y, z'
'-x, y+1/2, -z'

loop_
_atom_site_label
_atom_site_type_symbol
_atom_site_fract_x
_atom_site_fract_y
_atom_site_fract_z
_atom_site_U_iso_or_equiv
_atom_site_adp_type
_atom_site_occupancy
_atom_site_symmetry_multiplicity
_atom_site_calc_flag
_atom_site_refinement_flags
Fe1 Fe 0.37578(2) 0.267748(14) 0.320720(12) 0.01421(5) Uani 1 1 d .
Fe2 Fe 0.72874(2) 0.232280(14) 0.499977(12) 0.01420(5) Uani 1 1 d .
P1 P 0.79497(4) 0.32205(2) 0.19093(2) 0.01299(7) Uani 1 1 d .
P2 P 0.78774(4) 0.44110(2) 0.46714(2) 0.01335(7) Uani 1 1 d .
C1 C 0.57673(16) 0.31730(9) 0.34605(8) 0.0127(3) Uani 1 1 d .
C2 C 0.54179(17) 0.31314(9) 0.26241(8) 0.0130(3) Uani 1 1 d .
C3 C 0.41813(18) 0.36537(10) 0.24652(9) 0.0156(3) Uani 1 1 d .
H3 H 0.3728 0.3756 0.1963 0.019 Uiso 1 1 calc R
C4 C 0.37434(18) 0.39940(10) 0.31856(9) 0.0170(3) Uani 1 1 d .
H4 H 0.2942 0.4354 0.3248 0.020 Uiso 1 1 calc R
C5 C 0.47189(17) 0.36995(10) 0.37932(9) 0.0157(3) Uani 1 1 d .
H5 H 0.4679 0.3832 0.4333 0.019 Uiso 1 1 calc R
C6 C 0.3639(2) 0.14989(11) 0.37329(11) 0.0228(3) Uani 1 1 d .
H6 H 0.4336 0.1253 0.4090 0.027 Uiso 1 1 calc R
C7 C 0.3576(2) 0.14105(11) 0.29035(12) 0.0247(4) Uani 1 1 d .
H7 H 0.4223 0.1095 0.2609 0.030 Uiso 1 1 calc R
C8 C 0.2370(2) 0.18782(12) 0.25937(11) 0.0235(4) Uani 1 1 d .
H8 H 0.2076 0.1930 0.2055 0.028 Uiso 1 1 calc R
C9 C 0.16845(18) 0.22535(12) 0.32259(10) 0.0216(3) Uani 1 1 d .
H9 H 0.0850 0.2598 0.3186 0.026 Uiso 1 1 calc R
C10 C 0.24721(19) 0.20214(12) 0.39316(10) 0.0215(3) Uani 1 1 d .
H10 H 0.2256 0.2187 0.4445 0.026 Uiso 1 1 calc R
C11 C 0.70371(16) 0.28116(9) 0.38850(8) 0.0126(3) Uani 1 1 d .
C12 C 0.80812(17) 0.32989(10) 0.43635(8) 0.0131(3) Uani 1 1 d .
C13 C 0.91882(16) 0.27082(11) 0.46168(8) 0.0151(3) Uani 1 1 d .
H13 H 1.0015 0.2849 0.4938 0.018 Uiso 1 1 calc R
C14 C 0.88502(18) 0.18816(10) 0.43114(9) 0.0161(3) Uani 1 1 d .
H14 H 0.9405 0.1377 0.4393 0.019 Uiso 1 1 calc R
C15 C 0.75292(17) 0.19443(10) 0.38596(9) 0.0147(3) Uani 1 1 d .
H15 H 0.7055 0.1486 0.3587 0.018 Uiso 1 1 calc R
C16 C 0.53729(18) 0.23253(12) 0.55247(9) 0.0199(3) Uani 1 1 d .
H16 H 0.4472 0.2474 0.5282 0.024 Uiso 1 1 calc R
C17 C 0.6353(2) 0.28985(12) 0.59147(9) 0.0220(3) Uani 1 1 d .
H17 H 0.6220 0.3497 0.5982 0.026 Uiso 1 1 calc R
C18 C 0.7566(2) 0.24178(14) 0.61866(9) 0.0267(4) Uani 1 1 d .
H18 H 0.8388 0.2641 0.6466 0.032 Uiso 1 1 calc R
C19 C 0.7344(2) 0.15459(13) 0.59692(11) 0.0281(4) Uani 1 1 d .
H19 H 0.7986 0.1084 0.6075 0.034 Uiso 1 1 calc R
C20 C 0.5980(2) 0.14920(12) 0.55629(10) 0.0238(4) Uani 1 1 d .
H20 H 0.5549 0.0984 0.5353 0.029 Uiso 1 1 calc R
C21 C 0.62097(16) 0.26467(11) 0.20208(8) 0.0145(3) Uani 1 1 d .
H21 H 0.6439 0.2066 0.2241 0.017 Uiso 1 1 calc R
C22 C 0.52853(18) 0.25171(10) 0.12602(9) 0.0180(3) Uani 1 1 d .
H22A H 0.4429 0.2191 0.1372 0.027 Uiso 1 1 calc R
H22B H 0.5829 0.2200 0.0883 0.027 Uiso 1 1 calc R
H22C H 0.5008 0.3077 0.1040 0.027 Uiso 1 1 calc R
C23 C 0.87951(17) 0.25798(10) 0.11624(8) 0.0141(3) Uani 1 1 d .
C24 C 0.84504(18) 0.17205(10) 0.10153(9) 0.0151(3) Uani 1 1 d .
H24 H 0.7728 0.1453 0.1294 0.018 Uiso 1 1 calc R
C25 C 0.91557(18) 0.12546(10) 0.04643(9) 0.0151(3) Uani 1 1 d .
C26 C 1.02565(18) 0.16139(10) 0.00660(9) 0.0161(3) Uani 1 1 d .
H26 H 1.0726 0.1295 -0.0315 0.019 Uiso 1 1 calc R
C27 C 1.06496(17) 0.24551(10) 0.02424(9) 0.0155(3) Uani 1 1 d .
C28 C 0.99312(18) 0.29336(10) 0.07764(9) 0.0152(3) Uani 1 1 d .
H28 H 1.0213 0.3509 0.0882 0.018 Uiso 1 1 calc R
C29 C 0.86788(18) 0.03624(10) 0.02612(9) 0.0166(3) Uani 1 1 d .
C30 C 1.18589(19) 0.28499(10) -0.01677(10) 0.0191(3) Uani 1 1 d .
C31 C 0.72495(17) 0.41452(10) 0.13445(9) 0.0146(3) Uani 1 1 d .
C32 C 0.71455(18) 0.42093(10) 0.05295(9) 0.0159(3) Uani 1 1 d .
H32 H 0.7546 0.3775 0.0221 0.019 Uiso 1 1 calc R
C33 C 0.64593(18) 0.49053(10) 0.01675(9) 0.0179(3) Uani 1 1 d .
C34 C 0.58270(18) 0.55361(11) 0.06015(10) 0.0189(3) Uani 1 1 d .
H34 H 0.5331 0.5999 0.0349 0.023 Uiso 1 1 calc R
C35 C 0.59340(18) 0.54767(10) 0.14108(10) 0.0170(3) Uani 1 1 d .
C36 C 0.66561(18) 0.48024(10) 0.17856(9) 0.0157(3) Uani 1 1 d .
H36 H 0.6750 0.4784 0.2341 0.019 Uiso 1 1 calc R
C37 C 0.6393(2) 0.49832(12) -0.07097(10) 0.0245(4) Uani 1 1 d .
C38 C 0.5204(2) 0.61480(11) 0.18716(11) 0.0228(3) Uani 1 1 d .
C39 C 0.93356(17) 0.45201(10) 0.54318(9) 0.0151(3) Uani 1 1 d .
C40 C 1.07734(17) 0.44918(10) 0.52795(9) 0.0152(3) Uani 1 1 d .
H40 H 1.1031 0.4376 0.4761 0.018 Uiso 1 1 calc R
C41 C 1.18465(18) 0.46279(10) 0.58638(9) 0.0159(3) Uani 1 1 d .
C42 C 1.14400(18) 0.47997(10) 0.66212(9) 0.0155(3) Uani 1 1 d .
C43 C 1.00130(19) 0.48156(10) 0.68024(9) 0.0171(3) Uani 1 1 d .
C44 C 0.89795(18) 0.46816(10) 0.61981(9) 0.0164(3) Uani 1 1 d .
H44 H 0.8002 0.4701 0.6311 0.020 Uiso 1 1 calc R
C45 C 1.33864(19) 0.45964(11) 0.56813(10) 0.0221(3) Uani 1 1 d .
H45A H 1.3759 0.4017 0.5781 0.033 Uiso 1 1 calc R
H45B H 1.3929 0.5007 0.6014 0.033 Uiso 1 1 calc R
H45C H 1.3478 0.4744 0.5130 0.033 Uiso 1 1 calc R
C46 C 1.3180(2) 0.42970(12) 0.75736(11) 0.0264(4) Uani 1 1 d .
H46A H 1.2487 0.3961 0.7851 0.040 Uiso 1 1 calc R
H46B H 1.3935 0.4501 0.7948 0.040 Uiso 1 1 calc R
H46C H 1.3597 0.3937 0.7177 0.040 Uiso 1 1 calc R
C47 C 0.9606(2) 0.49917(13) 0.76261(9) 0.0253(4) Uani 1 1 d .
H47A H 0.9959 0.4527 0.7971 0.038 Uiso 1 1 calc R
H47B H 0.8566 0.5026 0.7635 0.038 Uiso 1 1 calc R
H47C H 1.0027 0.5536 0.7807 0.038 Uiso 1 1 calc R
C48 C 0.86055(17) 0.50266(10) 0.38735(9) 0.0142(3) Uani 1 1 d .
C49 C 0.94691(17) 0.46893(10) 0.33072(8) 0.0141(3) Uani 1 1 d .
H49 H 0.9783 0.4111 0.3351 0.017 Uiso 1 1 calc R
C50 C 0.98748(17) 0.51865(10) 0.26827(9) 0.0150(3) Uani 1 1 d .
C51 C 0.94067(18) 0.60361(10) 0.26249(9) 0.0157(3) Uani 1 1 d .
C52 C 0.86130(19) 0.64111(10) 0.32020(10) 0.0185(3) Uani 1 1 d .
C53 C 0.82065(19) 0.58884(10) 0.38112(9) 0.0179(3) Uani 1 1 d .
H53 H 0.7638 0.6127 0.4198 0.022 Uiso 1 1 calc R
C54 C 1.07435(18) 0.48151(11) 0.20539(9) 0.0180(3) Uani 1 1 d .
H54A H 1.0219 0.4875 0.1545 0.027 Uiso 1 1 calc R
H54B H 1.0925 0.4207 0.2162 0.027 Uiso 1 1 calc R
H54C H 1.1652 0.5122 0.2045 0.027 Uiso 1 1 calc R
C55 C 1.0826(2) 0.70564(12) 0.19868(10) 0.0235(4) Uani 1 1 d .
H55A H 1.0560 0.7579 0.2261 0.035 Uiso 1 1 calc R
H55B H 1.1088 0.7204 0.1458 0.035 Uiso 1 1 calc R
H55C H 1.1639 0.6785 0.2274 0.035 Uiso 1 1 calc R
C56 C 0.8145(2) 0.73319(11) 0.31509(11) 0.0255(4) Uani 1 1 d .
H56A H 0.8862 0.7695 0.3426 0.038 Uiso 1 1 calc R
H56B H 0.7231 0.7396 0.3393 0.038 Uiso 1 1 calc R
H56C H 0.8035 0.7505 0.2600 0.038 Uiso 1 1 calc R
O1 O 1.24769(13) 0.50181(7) 0.72005(7) 0.0197(2) Uani 1 1 d .
O2 O 0.96499(13) 0.64778(8) 0.19403(7) 0.0198(2) Uani 1 1 d .
F1 F 0.79425(12) 0.00063(6) 0.08201(6) 0.0235(2) Uani 1 1 d .
F2 F 0.97691(12) -0.01619(7) 0.01329(7) 0.0279(2) Uani 1 1 d .
F3 F 0.78251(13) 0.03532(7) -0.03951(6) 0.0279(2) Uani 1 1 d .
F4 F 1.24670(11) 0.35008(6) 0.02366(6) 0.0216(2) Uani 1 1 d .
F5 F 1.14328(13) 0.31574(7) -0.08737(6) 0.0301(2) Uani 1 1 d .
F6 F 1.28932(12) 0.22811(7) -0.02791(8) 0.0346(3) Uani 1 1 d .
F7 F 0.6507(2) 0.42494(9) -0.10711(7) 0.0609(5) Uani 1 1 d .
F8 F 0.74216(15) 0.55004(11) -0.09572(7) 0.0491(4) Uani 1 1 d .
F9 F 0.51844(14) 0.53530(9) -0.09898(7) 0.0372(3) Uani 1 1 d .
F10 F 0.52735(17) 0.60045(9) 0.26366(7) 0.0445(3) Uani 1 1 d .
F11 F 0.38320(16) 0.62010(12) 0.16540(11) 0.0693(6) Uani 1 1 d .
F12 F 0.57617(18) 0.69198(8) 0.17863(9) 0.0514(4) Uani 1 1 d .

loop_
_atom_site_aniso_label
_atom_site_aniso_U_11
_atom_site_aniso_U_22
_atom_site_aniso_U_33
_atom_site_aniso_U_23
_atom_site_aniso_U_13
_atom_site_aniso_U_12
Fe1 0.01113(11) 0.01584(10) 0.01585(10) -0.00006(8) 0.00231(8) 0.00001(8)
Fe2 0.01326(11) 0.01616(10) 0.01334(9) 0.00384(8) 0.00221(8) 0.00159(9)
P1 0.01306(19) 0.01379(17) 0.01228(16) -0.00153(13) 0.00199(13) 0.00053(14)
P2 0.0148(2) 0.01344(16) 0.01183(16) -0.00094(13) 0.00058(14) 0.00168(14)
C1 0.0124(7) 0.0133(6) 0.0126(6) 0.0007(5) 0.0020(5) -0.0011(5)
C2 0.0121(7) 0.0138(6) 0.0133(6) 0.0007(5) 0.0020(5) -0.0005(5)
C3 0.0140(8) 0.0179(7) 0.0148(7) 0.0011(5) -0.0006(6) 0.0014(6)
C4 0.0138(8) 0.0176(7) 0.0196(7) -0.0005(6) 0.0015(6) 0.0036(6)
C5 0.0149(8) 0.0167(7) 0.0157(7) -0.0019(5) 0.0027(6) 0.0006(6)
C6 0.0174(9) 0.0191(8) 0.0321(9) 0.0062(7) 0.0028(7) -0.0032(6)
C7 0.0205(9) 0.0191(8) 0.0351(10) -0.0045(7) 0.0068(7) -0.0045(6)
C8 0.0195(9) 0.0258(8) 0.0249(8) -0.0014(7) -0.0006(7) -0.0080(7)
C9 0.0130(8) 0.0251(8) 0.0269(8) 0.0031(7) 0.0026(6) -0.0023(7)
C10 0.0144(8) 0.0260(8) 0.0245(8) 0.0051(6) 0.0049(6) -0.0035(6)
C11 0.0127(7) 0.0135(7) 0.0117(6) 0.0003(5) 0.0028(5) -0.0003(5)
C12 0.0137(7) 0.0135(6) 0.0124(6) 0.0004(5) 0.0022(5) 0.0000(5)
C13 0.0119(7) 0.0183(7) 0.0152(6) 0.0017(6) 0.0018(5) 0.0014(6)
C14 0.0141(8) 0.0155(7) 0.0188(7) 0.0021(6) 0.0025(6) 0.0022(6)
C15 0.0144(8) 0.0147(7) 0.0153(7) 0.0003(5) 0.0034(5) -0.0004(6)
C16 0.0164(8) 0.0262(8) 0.0176(7) 0.0041(7) 0.0057(6) 0.0002(7)
C17 0.0249(9) 0.0277(8) 0.0141(7) -0.0005(6) 0.0067(6) -0.0009(7)
C18 0.0230(9) 0.0435(11) 0.0133(7) 0.0066(7) -0.0006(6) -0.0014(8)
C19 0.0294(10) 0.0339(10) 0.0216(8) 0.0161(7) 0.0060(7) 0.0085(8)
C20 0.0257(10) 0.0246(8) 0.0219(8) 0.0078(7) 0.0082(7) -0.0024(7)
C21 0.0151(7) 0.0151(6) 0.0133(6) 0.0004(6) 0.0020(5) -0.0008(6)
C22 0.0158(8) 0.0222(8) 0.0158(7) -0.0039(5) 0.0003(5) -0.0021(6)
C23 0.0153(8) 0.0146(7) 0.0124(6) -0.0013(5) 0.0012(5) 0.0027(6)
C24 0.0151(8) 0.0148(7) 0.0156(7) 0.0005(5) 0.0021(6) 0.0012(6)
C25 0.0176(8) 0.0135(7) 0.0143(7) -0.0002(5) 0.0008(6) 0.0009(6)
C26 0.0187(8) 0.0150(7) 0.0147(7) 0.0002(5) 0.0029(6) 0.0032(6)
C27 0.0154(8) 0.0166(7) 0.0148(6) 0.0018(5) 0.0035(5) 0.0009(5)
C28 0.0152(8) 0.0146(6) 0.0157(7) -0.0005(5) 0.0003(6) 0.0002(5)
C29 0.0183(8) 0.0148(7) 0.0168(7) -0.0022(5) 0.0027(6) 0.0010(6)
C30 0.0205(9) 0.0154(7) 0.0224(7) -0.0015(6) 0.0078(6) 0.0001(6)
C31 0.0130(8) 0.0150(6) 0.0159(7) -0.0007(5) 0.0020(5) -0.0004(5)
C32 0.0125(8) 0.0180(7) 0.0172(7) -0.0021(5) 0.0019(6) 0.0003(6)
C33 0.0165(8) 0.0200(7) 0.0169(7) 0.0006(6) -0.0011(6) -0.0023(6)
C34 0.0149(8) 0.0179(7) 0.0240(8) 0.0030(6) 0.0003(6) 0.0012(6)
C35 0.0123(8) 0.0168(7) 0.0222(7) -0.0020(6) 0.0042(6) -0.0012(6)
C36 0.0147(8) 0.0152(7) 0.0173(7) -0.0019(5) 0.0031(6) -0.0010(6)
C37 0.0251(10) 0.0292(9) 0.0187(8) 0.0029(7) -0.0025(7) 0.0035(7)
C38 0.0188(9) 0.0191(8) 0.0305(9) -0.0039(7) 0.0009(7) 0.0031(6)
C39 0.0175(8) 0.0139(7) 0.0136(6) -0.0003(5) -0.0009(5) 0.0000(6)
C40 0.0185(8) 0.0141(6) 0.0129(6) -0.0015(5) 0.0016(5) 0.0002(6)
C41 0.0159(8) 0.0130(6) 0.0187(7) -0.0011(5) 0.0008(6) -0.0003(5)
C42 0.0191(8) 0.0106(6) 0.0164(7) -0.0016(5) -0.0028(6) 0.0007(5)
C43 0.0209(9) 0.0165(7) 0.0141(7) -0.0020(5) 0.0013(6) 0.0024(6)
C44 0.0155(8) 0.0178(7) 0.0162(7) -0.0006(5) 0.0025(6) 0.0024(6)
C45 0.0165(9) 0.0247(8) 0.0252(8) -0.0042(6) 0.0028(6) -0.0013(6)
C46 0.0311(11) 0.0226(8) 0.0241(8) -0.0030(7) -0.0109(7) 0.0023(7)
C47 0.0244(10) 0.0375(10) 0.0137(7) -0.0042(7) -0.0008(6) 0.0046(8)
C48 0.0140(8) 0.0148(6) 0.0134(6) 0.0002(5) -0.0012(5) 0.0004(5)
C49 0.0144(8) 0.0128(6) 0.0147(6) -0.0013(5) -0.0018(5) 0.0010(5)
C50 0.0145(8) 0.0178(7) 0.0124(6) -0.0018(5) -0.0012(5) -0.0007(6)
C51 0.0163(8) 0.0164(7) 0.0138(7) 0.0019(5) -0.0024(6) -0.0010(6)
C52 0.0188(9) 0.0147(7) 0.0216(8) -0.0003(6) -0.0015(6) 0.0010(6)
C53 0.0190(9) 0.0164(7) 0.0183(7) -0.0023(6) 0.0006(6) 0.0021(6)
C54 0.0190(8) 0.0197(7) 0.0154(7) -0.0007(6) 0.0018(6) 0.0001(6)
C55 0.0239(9) 0.0267(8) 0.0196(8) 0.0035(6) -0.0007(7) -0.0074(7)
C56 0.0310(10) 0.0139(7) 0.0323(9) 0.0027(7) 0.0071(7) 0.0035(7)
O1 0.0216(6) 0.0168(5) 0.0200(5) -0.0032(4) -0.0059(5) -0.0005(5)
O2 0.0232(7) 0.0204(6) 0.0155(5) 0.0050(4) -0.0023(5) -0.0046(5)
F1 0.0324(6) 0.0168(5) 0.0221(5) -0.0009(4) 0.0098(4) -0.0055(4)
F2 0.0215(6) 0.0152(5) 0.0475(7) -0.0076(4) 0.0073(5) 0.0027(4)
F3 0.0373(7) 0.0242(5) 0.0209(5) -0.0010(4) -0.0084(5) -0.0054(5)
F4 0.0171(5) 0.0210(5) 0.0271(5) -0.0020(4) 0.0031(4) -0.0023(4)
F5 0.0415(7) 0.0311(6) 0.0183(5) 0.0037(4) 0.0061(4) -0.0127(5)
F6 0.0262(6) 0.0212(5) 0.0593(8) -0.0033(5) 0.0250(5) 0.0026(5)
F7 0.1246(16) 0.0368(7) 0.0196(6) -0.0044(5) -0.0098(7) 0.0281(9)
F8 0.0365(8) 0.0859(11) 0.0249(6) 0.0120(6) 0.0016(5) -0.0183(7)
F9 0.0334(7) 0.0505(8) 0.0263(6) 0.0042(5) -0.0099(5) 0.0102(6)
F10 0.0678(10) 0.0359(7) 0.0320(6) 0.0009(5) 0.0211(6) 0.0204(6)
F11 0.0262(8) 0.0931(13) 0.0865(12) -0.0587(10) -0.0156(7) 0.0273(8)
F12 0.0785(11) 0.0201(6) 0.0588(9) -0.0109(6) 0.0319(8) -0.0066(6)

loop_
_atom_type_symbol
_atom_type_description
_atom_type_scat_dispersion_real
_atom_type_scat_dispersion_imag
_atom_type_scat_source
C C 0.0033 0.0016 'International Tables Vol C Tables 4.2.6.8 and 6.1.1.4'
H H 0.0000 0.0000 'International Tables Vol C Tables 4.2.6.8 and 6.1.1.4'
O O 0.0106 0.0060 'International Tables Vol C Tables 4.2.6.8 and 6.1.1.4'
F F 0.0171 0.0103 'International Tables Vol C Tables 4.2.6.8 and 6.1.1.4'
P P 0.1023 0.0942 'International Tables Vol C Tables 4.2.6.8 and 6.1.1.4'
Fe Fe 0.3463 0.8444 'International Tables Vol C Tables 4.2.6.8 and 6.1.1.4'

loop_
_geom_angle_atom_site_label_1
_geom_angle_atom_site_label_2
_geom_angle_atom_site_label_3
_geom_angle
C2 Fe1 C3 41.25(6)
C2 Fe1 C7 105.49(7)
C3 Fe1 C7 125.41(7)
C2 Fe1 C8 116.43(7)
C3 Fe1 C8 106.09(7)
C7 Fe1 C8 40.66(8)
C2 Fe1 C6 126.26(7)
C3 Fe1 C6 163.83(7)
C7 Fe1 C6 40.64(8)
C8 Fe1 C6 68.30(7)
C2 Fe1 C4 69.31(6)
C3 Fe1 C4 40.78(6)
C7 Fe1 C4 163.70(7)
C8 Fe1 C4 126.57(7)
C6 Fe1 C4 154.53(7)
C2 Fe1 C10 165.35(7)
C3 Fe1 C10 153.13(7)
C7 Fe1 C10 68.24(7)
C8 Fe1 C10 68.09(7)
C6 Fe1 C10 40.56(7)
C4 Fe1 C10 120.35(7)
C2 Fe1 C9 151.10(7)
C3 Fe1 C9 118.00(7)
C7 Fe1 C9 68.23(7)
C8 Fe1 C9 40.39(7)
C6 Fe1 C9 68.26(7)
C4 Fe1 C9 108.42(7)
C10 Fe1 C9 40.54(7)
C2 Fe1 C5 69.03(6)
C3 Fe1 C5 68.25(6)
C7 Fe1 C5 153.72(7)
C8 Fe1 C5 165.18(7)
C6 Fe1 C5 120.83(7)
C4 Fe1 C5 40.40(6)
C10 Fe1 C5 110.35(7)
C9 Fe1 C5 128.90(7)
C2 Fe1 C1 41.53(6)
C3 Fe1 C1 68.95(6)
C7 Fe1 C1 118.47(7)
C8 Fe1 C1 152.01(7)
C6 Fe1 C1 108.44(7)
C4 Fe1 C1 68.55(6)
C10 Fe1 C1 128.58(7)
C9 Fe1 C1 166.47(6)
C5 Fe1 C1 40.46(6)
C13 Fe2 C18 103.68(7)
C13 Fe2 C12 41.37(6)
C18 Fe2 C12 116.65(7)
C13 Fe2 C17 122.86(7)
C18 Fe2 C17 40.67(8)
C12 Fe2 C17 105.56(7)
C13 Fe2 C19 117.04(7)
C18 Fe2 C19 40.68(8)
C12 Fe2 C19 151.62(8)
C17 Fe2 C19 68.42(7)
C13 Fe2 C11 69.21(6)
C18 Fe2 C11 154.06(7)
C12 Fe2 C11 41.63(6)
C17 Fe2 C11 121.11(7)
C19 Fe2 C11 164.89(7)
C13 Fe2 C14 40.67(6)
C18 Fe2 C14 122.78(7)
C12 Fe2 C14 69.34(6)
C17 Fe2 C14 159.83(7)
C19 Fe2 C14 106.30(7)
C11 Fe2 C14 68.81(6)
C13 Fe2 C16 161.65(7)
C18 Fe2 C16 68.23(7)
C12 Fe2 C16 126.07(7)
C17 Fe2 C16 40.51(7)
C19 Fe2 C16 68.26(7)
C11 Fe2 C16 110.46(6)
C14 Fe2 C16 157.49(7)
C13 Fe2 C20 153.71(7)
C18 Fe2 C20 67.99(8)
C12 Fe2 C20 164.85(7)
C17 Fe2 C20 67.90(7)
C19 Fe2 C20 40.49(8)
C11 Fe2 C20 128.89(7)
C14 Fe2 C20 121.55(7)
C16 Fe2 C20 40.28(7)
C13 Fe2 C15 68.36(6)
C18 Fe2 C15 161.47(7)
C12 Fe2 C15 69.16(6)
C17 Fe2 C15 157.61(7)
C19 Fe2 C15 126.61(7)
C11 Fe2 C15 40.65(6)
C14 Fe2 C15 40.53(6)
C16 Fe2 C15 124.14(7)
C20 Fe2 C15 111.34(7)
C31 P1 C23 102.53(7)
C31 P1 C21 98.05(7)
C23 P1 C21 103.05(7)
C12 P2 C48 103.41(7)
C12 P2 C39 101.85(7)
C48 P2 C39 100.54(7)
C5 C1 C2 107.34(13)
C5 C1 C11 125.61(13)
C2 C1 C11 126.82(13)
C5 C1 Fe1 69.76(9)
C2 C1 Fe1 67.97(8)
C11 C1 Fe1 131.74(10)
C3 C2 C1 107.20(13)
C3 C2 C21 125.58(13)
C1 C2 C21 127.21(14)
C3 C2 Fe1 69.68(9)
C1 C2 Fe1 70.50(8)
C21 C2 Fe1 125.87(11)
C4 C3 C2 108.68(14)
C4 C3 Fe1 70.24(9)
C2 C3 Fe1 69.07(9)
C4 C3 H3 125.7
C2 C3 H3 125.7
Fe1 C3 H3 126.6
C5 C4 C3 107.81(14)
C5 C4 Fe1 70.15(9)
C3 C4 Fe1 68.98(9)
C5 C4 H4 126.1
C3 C4 H4 126.1
Fe1 C4 H4 126.3
C4 C5 C1 108.95(14)
C4 C5 Fe1 69.44(9)
C1 C5 Fe1 69.77(9)
C4 C5 H5 125.5
C1 C5 H5 125.5
Fe1 C5 H5 126.8
C10 C6 C7 107.82(16)
C10 C6 Fe1 69.81(10)
C7 C6 Fe1 69.50(10)
C10 C6 H6 126.1
C7 C6 H6 126.1
Fe1 C6 H6 126.2
C8 C7 C6 107.90(16)
C8 C7 Fe1 69.69(10)
C6 C7 Fe1 69.85(10)
C8 C7 H7 126.0
C6 C7 H7 126.0
Fe1 C7 H7 126.0
C9 C8 C7 108.36(16)
C9 C8 Fe1 70.26(10)
C7 C8 Fe1 69.65(10)
C9 C8 H8 125.8
C7 C8 H8 125.8
Fe1 C8 H8 125.9
C8 C9 C10 107.75(16)
C8 C9 Fe1 69.35(10)
C10 C9 Fe1 69.53(10)
C8 C9 H9 126.1
C10 C9 H9 126.1
Fe1 C9 H9 126.6
C6 C10 C9 108.17(16)
C6 C10 Fe1 69.63(9)
C9 C10 Fe1 69.93(9)
C6 C10 H10 125.9
C9 C10 H10 125.9
Fe1 C10 H10 126.1
C15 C11 C12 107.60(13)
C15 C11 C1 126.94(14)
C12 C11 C1 125.31(13)
C15 C11 Fe2 70.01(9)
C12 C11 Fe2 68.58(8)
C1 C11 Fe2 130.18(10)
C13 C12 C11 106.70(13)
C13 C12 P2 127.45(12)
C11 C12 P2 125.44(12)
C13 C12 Fe2 69.00(9)
C11 C12 Fe2 69.79(8)
P2 C12 Fe2 120.47(8)
C14 C13 C12 109.18(14)
C14 C13 Fe2 70.61(9)
C12 C13 Fe2 69.63(9)
C14 C13 H13 125.4
C12 C13 H13 125.4
Fe2 C13 H13 125.9
C13 C14 C15 107.81(14)
C13 C14 Fe2 68.72(9)
C15 C14 Fe2 70.07(9)
C13 C14 H14 126.1
C15 C14 H14 126.1
Fe2 C14 H14 126.7
C14 C15 C11 108.71(14)
C14 C15 Fe2 69.40(9)
C11 C15 Fe2 69.33(8)
C14 C15 H15 125.6
C11 C15 H15 125.6
Fe2 C15 H15 127.2
C20 C16 C17 107.86(16)
C20 C16 Fe2 70.06(10)
C17 C16 Fe2 69.34(9)
C20 C16 H16 126.1
C17 C16 H16 126.1
Fe2 C16 H16 126.1
C18 C17 C16 107.91(16)
C18 C17 Fe2 69.31(10)
C16 C17 Fe2 70.15(9)
C18 C17 H17 126.0
C16 C17 H17 126.0
Fe2 C17 H17 126.1
C17 C18 C19 108.43(17)
C17 C18 Fe2 70.02(9)
C19 C18 Fe2 70.21(10)
C17 C18 H18 125.8
C19 C18 H18 125.8
Fe2 C18 H18 125.6
C18 C19 C20 107.37(16)
C18 C19 Fe2 69.11(9)
C20 C19 Fe2 70.17(10)
C18 C19 H19 126.3
C20 C19 H19 126.3
Fe2 C19 H19 126.0
C16 C20 C19 108.43(17)
C16 C20 Fe2 69.66(9)
C19 C20 Fe2 69.34(10)
C16 C20 H20 125.8
C19 C20 H20 125.8
Fe2 C20 H20 126.8
C2 C21 C22 111.62(13)
C2 C21 P1 107.29(11)
C22 C21 P1 115.33(10)
C2 C21 H21 107.4
C22 C21 H21 107.4
P1 C21 H21 107.4
C21 C22 H22A 109.5
C21 C22 H22B 109.5
H22A C22 H22B 109.5
C21 C22 H22C 109.5
H22A C22 H22C 109.5
H22B C22 H22C 109.5
C24 C23 C28 117.85(14)
C24 C23 P1 122.74(12)
C28 C23 P1 119.09(11)
C25 C24 C23 120.58(15)
C25 C24 H24 119.7
C23 C24 H24 119.7
C24 C25 C26 121.39(14)
C24 C25 C29 119.70(14)
C26 C25 C29 118.83(14)
C25 C26 C27 118.00(14)
C25 C26 H26 121.0
C27 C26 H26 121.0
C28 C27 C26 121.15(15)
C28 C27 C30 119.93(14)
C26 C27 C30 118.91(14)
C27 C28 C23 120.89(14)
C27 C28 H28 119.6
C23 C28 H28 119.6
F1 C29 F2 107.32(13)
F1 C29 F3 106.61(14)
F2 C29 F3 106.37(13)
F1 C29 C25 112.42(13)
F2 C29 C25 112.59(14)
F3 C29 C25 111.15(13)
F4 C30 F6 106.56(14)
F4 C30 F5 106.91(13)
F6 C30 F5 106.85(14)
F4 C30 C27 112.40(13)
F6 C30 C27 111.78(13)
F5 C30 C27 111.96(15)
C32 C31 C36 118.50(14)
C32 C31 P1 125.72(12)
C36 C31 P1 115.51(11)
C33 C32 C31 120.31(14)
C33 C32 H32 119.8
C31 C32 H32 119.8
C34 C33 C32 121.15(15)
C34 C33 C37 118.91(15)
C32 C33 C37 119.94(15)
C35 C34 C33 118.66(15)
C35 C34 H34 120.7
C33 C34 H34 120.7
C34 C35 C36 121.14(15)
C34 C35 C38 118.04(15)
C36 C35 C38 120.79(15)
C35 C36 C31 120.15(14)
C35 C36 H36 119.9
C31 C36 H36 119.9
F7 C37 F9 107.41(16)
F7 C37 F8 107.16(17)
F9 C37 F8 103.86(15)
F7 C37 C33 113.67(15)
F9 C37 C33 112.13(15)
F8 C37 C33 111.99(15)
F11 C38 F12 107.32(17)
F11 C38 F10 106.16(17)
F12 C38 F10 105.40(16)
F11 C38 C35 111.33(15)
F12 C38 C35 112.33(15)
F10 C38 C35 113.81(15)
C40 C39 C44 118.11(15)
C40 C39 P2 123.71(12)
C44 C39 P2 118.11(12)
C39 C40 C41 122.01(14)
C39 C40 H40 119.0
C41 C40 H40 119.0
C40 C41 C42 117.92(15)
C40 C41 C45 120.80(14)
C42 C41 C45 121.28(15)
O1 C42 C43 118.66(14)
O1 C42 C41 119.29(15)
C43 C42 C41 121.90(15)
C44 C43 C42 118.04(14)
C44 C43 C47 121.15(16)
C42 C43 C47 120.79(15)
C43 C44 C39 121.99(15)
C43 C44 H44 119.0
C39 C44 H44 119.0
C41 C45 H45A 109.5
C41 C45 H45B 109.5
H45A C45 H45B 109.5
C41 C45 H45C 109.5
H45A C45 H45C 109.5
H45B C45 H45C 109.5
O1 C46 H46A 109.5
O1 C46 H46B 109.5
H46A C46 H46B 109.5
O1 C46 H46C 109.5
H46A C46 H46C 109.5
H46B C46 H46C 109.5
C43 C47 H47A 109.5
C43 C47 H47B 109.5
H47A C47 H47B 109.5
C43 C47 H47C 109.5
H47A C47 H47C 109.5
H47B C47 H47C 109.5
C53 C48 C49 118.13(14)
C53 C48 P2 116.73(12)
C49 C48 P2 125.08(12)
C50 C49 C48 121.18(14)
C50 C49 H49 119.4
C48 C49 H49 119.4
C49 C50 C51 118.88(14)
C49 C50 C54 121.31(14)
C51 C50 C54 119.74(14)
O2 C51 C50 117.57(14)
O2 C51 C52 120.58(14)
C50 C51 C52 121.63(14)
C53 C52 C51 117.66(14)
C53 C52 C56 120.65(15)
C51 C52 C56 121.62(15)
C52 C53 C48 122.34(15)
C52 C53 H53 118.8
C48 C53 H53 118.8
C50 C54 H54A 109.5
C50 C54 H54B 109.5
H54A C54 H54B 109.5
C50 C54 H54C 109.5
H54A C54 H54C 109.5
H54B C54 H54C 109.5
O2 C55 H55A 109.5
O2 C55 H55B 109.5
H55A C55 H55B 109.5
O2 C55 H55C 109.5
H55A C55 H55C 109.5
H55B C55 H55C 109.5
C52 C56 H56A 109.5
C52 C56 H56B 109.5
H56A C56 H56B 109.5
C52 C56 H56C 109.5
H56A C56 H56C 109.5
H56B C56 H56C 109.5
C42 O1 C46 114.21(12)
C51 O2 C55 115.62(13)

loop_
_geom_bond_atom_site_label_1
_geom_bond_atom_site_label_2
_geom_bond_distance
Fe1 C2 2.0288(15)
Fe1 C3 2.0368(16)
Fe1 C7 2.0476(17)
Fe1 C8 2.0481(18)
Fe1 C6 2.0523(17)
Fe1 C4 2.0535(16)
Fe1 C10 2.0547(16)
Fe1 C9 2.0600(17)
Fe1 C5 2.0628(16)
Fe1 C1 2.0630(15)
Fe2 C13 2.0301(15)
Fe2 C18 2.0381(16)
Fe2 C12 2.0386(15)
Fe2 C17 2.0475(16)
Fe2 C19 2.0526(17)
Fe2 C11 2.0551(14)
Fe2 C14 2.0552(16)
Fe2 C16 2.0583(16)
Fe2 C20 2.0636(17)
Fe2 C15 2.0642(15)
P1 C31 1.8363(16)
P1 C23 1.8395(15)
P1 C21 1.8839(16)
P2 C12 1.8260(16)
P2 C48 1.8346(16)
P2 C39 1.8412(16)
C1 C5 1.427(2)
C1 C2 1.451(2)
C1 C11 1.472(2)
C2 C3 1.432(2)
C2 C21 1.511(2)
C3 C4 1.425(2)
C3 H3 0.9500
C4 C5 1.422(2)
C4 H4 0.9500
C5 H5 0.9500
C6 C10 1.424(3)
C6 C7 1.424(3)
C6 H6 0.9500
C7 C8 1.423(3)
C7 H7 0.9500
C8 C9 1.418(2)
C8 H8 0.9500
C9 C10 1.426(2)
C9 H9 0.9500
C10 H10 0.9500
C11 C15 1.431(2)
C11 C12 1.455(2)
C12 C13 1.437(2)
C13 C14 1.420(2)
C13 H13 0.9500
C14 C15 1.427(2)
C14 H14 0.9500
C15 H15 0.9500
C16 C20 1.419(3)
C16 C17 1.421(3)
C16 H16 0.9500
C17 C18 1.420(3)
C17 H17 0.9500
C18 C19 1.422(3)
C18 H18 0.9500
C19 C20 1.424(3)
C19 H19 0.9500
C20 H20 0.9500
C21 C22 1.535(2)
C21 H21 1.0000
C22 H22A 0.9800
C22 H22B 0.9800
C22 H22C 0.9800
C23 C24 1.398(2)
C23 C28 1.402(2)
C24 C25 1.389(2)
C24 H24 0.9500
C25 C26 1.390(2)
C25 C29 1.496(2)
C26 C27 1.391(2)
C26 H26 0.9500
C27 C28 1.386(2)
C27 C30 1.503(2)
C28 H28 0.9500
C29 F1 1.3346(18)
C29 F2 1.3393(19)
C29 F3 1.3413(19)
C30 F4 1.3376(19)
C30 F6 1.3379(19)
C30 F5 1.339(2)
C31 C32 1.396(2)
C31 C36 1.407(2)
C32 C33 1.389(2)
C32 H32 0.9500
C33 C34 1.387(2)
C33 C37 1.504(2)
C34 C35 1.386(2)
C34 H34 0.9500
C35 C36 1.388(2)
C35 C38 1.501(2)
C36 H36 0.9500
C37 F7 1.308(2)
C37 F9 1.337(2)
C37 F8 1.346(2)
C38 F11 1.324(2)
C38 F12 1.324(2)
C38 F10 1.326(2)
C39 C40 1.392(2)
C39 C44 1.396(2)
C40 C41 1.394(2)
C40 H40 0.9500
C41 C42 1.399(2)
C41 C45 1.499(2)
C42 O1 1.3910(19)
C42 C43 1.395(2)
C43 C44 1.392(2)
C43 C47 1.508(2)
C44 H44 0.9500
C45 H45A 0.9800
C45 H45B 0.9800
C45 H45C 0.9800
C46 O1 1.435(2)
C46 H46A 0.9800
C46 H46B 0.9800
C46 H46C 0.9800
C47 H47A 0.9800
C47 H47B 0.9800
C47 H47C 0.9800
C48 C53 1.398(2)
C48 C49 1.403(2)
C49 C50 1.392(2)
C49 H49 0.9500
C50 C51 1.398(2)
C50 C54 1.505(2)
C51 O2 1.3896(18)
C51 C52 1.401(2)
C52 C53 1.394(2)
C52 C56 1.503(2)
C53 H53 0.9500
C54 H54A 0.9800
C54 H54B 0.9800
C54 H54C 0.9800
C55 O2 1.426(2)
C55 H55A 0.9800
C55 H55B 0.9800
C55 H55C 0.9800
C56 H56A 0.9800
C56 H56B 0.9800
C56 H56C 0.9800

loop_
_geom_torsion_atom_site_label_1
_geom_torsion_atom_site_label_2
_geom_torsion_atom_site_label_3
_geom_torsion_atom_site_label_4
_geom_torsion
C5 C1 C2 C3 1.46(17)
C11 C1 C2 C3 -173.24(14)
Fe1 C1 C2 C3 60.31(11)
C5 C1 C2 C21 -179.61(15)
C11 C1 C2 C21 5.7(2)
Fe1 C1 C2 C21 -120.77(16)
C5 C1 C2 Fe1 -58.85(10)
C11 C1 C2 Fe1 126.45(15)
C1 C2 C3 C4 -1.59(18)
C21 C2 C3 C4 179.46(14)
Fe1 C2 C3 C4 59.24(11)
C1 C2 C3 Fe1 -60.84(10)
C21 C2 C3 Fe1 120.22(15)
C2 C3 C4 C5 1.11(19)
Fe1 C3 C4 C5 59.64(11)
C2 C3 C4 Fe1 -58.53(11)
C3 C4 C5 C1 -0.18(18)
Fe1 C4 C5 C1 58.72(11)
C3 C4 C5 Fe1 -58.91(11)
C2 C1 C5 C4 -0.80(17)
C11 C1 C5 C4 173.99(14)
Fe1 C1 C5 C4 -58.52(11)
C2 C1 C5 Fe1 57.73(10)
C11 C1 C5 Fe1 -127.49(15)
C10 C6 C7 C8 -0.01(19)
Fe1 C6 C7 C8 -59.53(12)
C10 C6 C7 Fe1 59.52(12)
C6 C7 C8 C9 -0.2(2)
Fe1 C7 C8 C9 -59.82(12)
C6 C7 C8 Fe1 59.64(12)
C7 C8 C9 C10 0.3(2)
Fe1 C8 C9 C10 -59.13(12)
C7 C8 C9 Fe1 59.44(12)
C7 C6 C10 C9 0.20(19)
Fe1 C6 C10 C9 59.53(12)
C7 C6 C10 Fe1 -59.33(12)
C8 C9 C10 C6 -0.3(2)
Fe1 C9 C10 C6 -59.34(12)
C8 C9 C10 Fe1 59.02(12)
C5 C1 C11 C15 132.41(17)
C2 C1 C11 C15 -53.8(2)
Fe1 C1 C11 C15 38.5(2)
C5 C1 C11 C12 -52.6(2)
C2 C1 C11 C12 121.17(17)
Fe1 C1 C11 C12 -146.54(12)
C5 C1 C11 Fe2 38.1(2)
C2 C1 C11 Fe2 -148.13(13)
Fe1 C1 C11 Fe2 -55.84(19)
C15 C11 C12 C13 0.04(16)
C1 C11 C12 C13 -175.76(13)
Fe2 C11 C12 C13 59.40(10)
C15 C11 C12 P2 -173.01(11)
C1 C11 C12 P2 11.2(2)
Fe2 C11 C12 P2 -113.65(11)
C15 C11 C12 Fe2 -59.36(10)
C1 C11 C12 Fe2 124.84(14)
C48 P2 C12 C13 99.21(14)
C39 P2 C12 C13 -4.81(15)
C48 P2 C12 C11 -89.18(13)
C39 P2 C12 C11 166.80(12)
C48 P2 C12 Fe2 -174.98(8)
C39 P2 C12 Fe2 81.00(10)
C11 C12 C13 C14 -0.18(17)
P2 C12 C13 C14 172.69(11)
Fe2 C12 C13 C14 59.73(11)
C11 C12 C13 Fe2 -59.91(10)
P2 C12 C13 Fe2 112.96(12)
C12 C13 C14 C15 0.25(17)
Fe2 C13 C14 C15 59.38(11)
C12 C13 C14 Fe2 -59.13(10)
C13 C14 C15 C11 -0.22(17)
Fe2 C14 C15 C11 58.30(10)
C13 C14 C15 Fe2 -58.53(11)
C12 C11 C15 C14 0.11(16)
C1 C11 C15 C14 175.83(14)
Fe2 C11 C15 C14 -58.34(11)
C12 C11 C15 Fe2 58.46(10)
C1 C11 C15 Fe2 -125.83(15)
C20 C16 C17 C18 0.47(18)
Fe2 C16 C17 C18 -59.24(11)
C20 C16 C17 Fe2 59.71(11)
C16 C17 C18 C19 -0.18(18)
Fe2 C17 C18 C19 -59.94(12)
C16 C17 C18 Fe2 59.77(11)
C17 C18 C19 C20 -0.19(19)
Fe2 C18 C19 C20 -60.01(12)
C17 C18 C19 Fe2 59.82(11)
C17 C16 C20 C19 -0.60(18)
Fe2 C16 C20 C19 58.66(12)
C17 C16 C20 Fe2 -59.26(11)
C18 C19 C20 C16 0.49(19)
Fe2 C19 C20 C16 -58.86(11)
C18 C19 C20 Fe2 59.34(12)
C3 C2 C21 C22 -19.5(2)
C1 C2 C21 C22 161.80(14)
Fe1 C2 C21 C22 69.98(16)
C3 C2 C21 P1 107.80(15)
C1 C2 C21 P1 -70.94(17)
Fe1 C2 C21 P1 -162.76(8)
C31 P1 C21 C2 -74.63(11)
C23 P1 C21 C2 -179.56(10)
C31 P1 C21 C22 50.42(13)
C23 P1 C21 C22 -54.51(13)
C31 P1 C23 C24 -124.80(14)
C21 P1 C23 C24 -23.34(15)
C31 P1 C23 C28 61.78(14)
C21 P1 C23 C28 163.25(12)
C28 C23 C24 C25 -4.2(2)
P1 C23 C24 C25 -177.67(12)
C23 C24 C25 C26 2.5(2)
C23 C24 C25 C29 -174.26(15)
C24 C25 C26 C27 0.9(2)
C29 C25 C26 C27 177.66(15)
C25 C26 C27 C28 -2.5(2)
C25 C26 C27 C30 178.63(15)
C26 C27 C28 C23 0.8(2)
C30 C27 C28 C23 179.64(15)
C24 C23 C28 C27 2.6(2)
P1 C23 C28 C27 176.31(12)
C24 C25 C29 F1 -21.6(2)
C26 C25 C29 F1 161.49(15)
C24 C25 C29 F2 -143.01(15)
C26 C25 C29 F2 40.1(2)
C24 C25 C29 F3 97.76(17)
C26 C25 C29 F3 -79.10(19)
C28 C27 C30 F4 24.4(2)
C26 C27 C30 F4 -156.74(15)
C28 C27 C30 F6 144.13(15)
C26 C27 C30 F6 -37.0(2)
C28 C27 C30 F5 -96.02(18)
C26 C27 C30 F5 82.89(18)
C23 P1 C31 C32 12.26(16)
C21 P1 C31 C32 -93.11(15)
C23 P1 C31 C36 -173.83(12)
C21 P1 C31 C36 80.81(13)
C36 C31 C32 C33 -0.5(2)
P1 C31 C32 C33 173.23(13)
C31 C32 C33 C34 -2.0(3)
C31 C32 C33 C37 178.06(16)
C32 C33 C34 C35 2.2(3)
C37 C33 C34 C35 -177.78(16)
C33 C34 C35 C36 0.0(2)
C33 C34 C35 C38 -178.05(16)
C34 C35 C36 C31 -2.4(2)
C38 C35 C36 C31 175.52(15)
C32 C31 C36 C35 2.7(2)
P1 C31 C36 C35 -171.70(13)
C34 C33 C37 F7 -155.38(18)
C32 C33 C37 F7 24.6(3)
C34 C33 C37 F9 -33.3(2)
C32 C33 C37 F9 146.67(17)
C34 C33 C37 F8 83.0(2)
C32 C33 C37 F8 -97.0(2)
C34 C35 C38 F11 55.3(2)
C36 C35 C38 F11 -122.7(2)
C34 C35 C38 F12 -65.1(2)
C36 C35 C38 F12 116.88(19)
C34 C35 C38 F10 175.22(16)
C36 C35 C38 F10 -2.8(2)
C12 P2 C39 C40 67.03(14)
C48 P2 C39 C40 -39.24(15)
C12 P2 C39 C44 -116.19(13)
C48 P2 C39 C44 137.54(12)
C44 C39 C40 C41 -0.7(2)
P2 C39 C40 C41 176.10(12)
C39 C40 C41 C42 -0.2(2)
C39 C40 C41 C45 -179.78(15)
C40 C41 C42 O1 -173.96(13)
C45 C41 C42 O1 5.6(2)
C40 C41 C42 C43 1.6(2)
C45 C41 C42 C43 -178.81(15)
O1 C42 C43 C44 173.56(14)
C41 C42 C43 C44 -2.0(2)
O1 C42 C43 C47 -5.2(2)
C41 C42 C43 C47 179.23(15)
C42 C43 C44 C39 1.1(2)
C47 C43 C44 C39 179.82(15)
C40 C39 C44 C43 0.2(2)
P2 C39 C44 C43 -176.74(12)
C12 P2 C48 C53 160.54(13)
C39 P2 C48 C53 -94.44(13)
C12 P2 C48 C49 -16.38(16)
C39 P2 C48 C49 88.64(15)
C53 C48 C49 C50 -2.5(2)
P2 C48 C49 C50 174.44(12)
C48 C49 C50 C51 0.0(2)
C48 C49 C50 C54 -177.10(15)
C49 C50 C51 O2 -170.82(14)
C54 C50 C51 O2 6.3(2)
C49 C50 C51 C52 3.8(2)
C54 C50 C51 C52 -179.09(15)
O2 C51 C52 C53 169.58(15)
C50 C51 C52 C53 -4.9(2)
O2 C51 C52 C56 -7.3(3)
C50 C51 C52 C56 178.27(16)
C51 C52 C53 C48 2.3(3)
C56 C52 C53 C48 179.19(17)
C49 C48 C53 C52 1.3(3)
P2 C48 C53 C52 -175.86(14)
C43 C42 O1 C46 100.21(18)
C41 C42 O1 C46 -84.07(18)
C50 C51 O2 C55 -101.26(18)
C52 C51 O2 C55 84.1(2)
